data_4112805
loop_
_publ_author_name
'Christine Schaffner-Hamann'
'Alexander von Zelewsky'
'Andrea Barbieri'
'Francesco Barigelletti'
'Gilles Muller'
'James P. Riehl'
'Antonia Neels'

_publ_section_title
;
 Diastereoselective Formation of Chiral Tris-Cyclometalated Iridium (III)
 Complexes: Characterization and Photophysical Properties
;
_journal_name_full 'Journal of the American Chemical Society'
_journal_page_first 9339
_journal_page_last 9348
_journal_paper_doi 10.1021/ja048655d
_journal_volume 126
_journal_year 2004
_chemical_absolute_configuration lamda
_chemical_formula_sum 'C309 H354 Ir4 N12 O27'
_chemical_formula_weight 5436.84
_chemical_name_systematic
; 
 ? 
;
_space_group_IT_number 18
_symmetry_cell_setting orthorhombic
_symmetry_space_group_name_Hall 'P 2 2ab'
_symmetry_space_group_name_H-M 'P 21 21 2'
_atom_sites_solution_hydrogens geom
_atom_sites_solution_primary direct
_atom_sites_solution_secondary difmap
_audit_creation_method SHELXL-97
_cell_angle_alpha 90.00
_cell_angle_beta 90.00
_cell_angle_gamma 90.00
_cell_formula_units_Z 1
_cell_length_a 38.6193(10)
_cell_length_b 15.8553(4)
_cell_length_c 11.3176(4)
_cell_measurement_reflns_used 67476
_cell_measurement_temperature 153(2)
_cell_measurement_theta_max 25.03
_cell_measurement_theta_min 1.28
_cell_volume 6930.0(4)
_computing_cell_refinement 'STOE X-AREA'
_computing_data_collection 'STOE X-AREA'
_computing_data_reduction 'STOE X-RED'
_computing_structure_refinement 'SHELXL-97 (Sheldrick, 1997)'
_computing_structure_solution 'SHELXS-97 (Sheldrick, 1990)'
_diffrn_ambient_temperature 153(2)
_diffrn_detector_area_resol_mean 6.67
_diffrn_measured_fraction_theta_full 0.991
_diffrn_measured_fraction_theta_max 0.991
_diffrn_measurement_device_type 'STOE IPDS 2'
_diffrn_measurement_method 'rotation method'
_diffrn_radiation_monochromator graphite
_diffrn_radiation_source 'fine-focus sealed tube'
_diffrn_radiation_type MoK\a
_diffrn_radiation_wavelength 0.71073
_diffrn_reflns_av_R_equivalents 0.0663
_diffrn_reflns_av_sigmaI/netI 0.0333
_diffrn_reflns_limit_h_max 43
_diffrn_reflns_limit_h_min -45
_diffrn_reflns_limit_k_max 18
_diffrn_reflns_limit_k_min -18
_diffrn_reflns_limit_l_max 13
_diffrn_reflns_limit_l_min -13
_diffrn_reflns_number 68522
_diffrn_reflns_theta_full 25.10
_diffrn_reflns_theta_max 25.10
_diffrn_reflns_theta_min 1.39
_exptl_absorpt_coefficient_mu 1.981
_exptl_absorpt_correction_T_max 0.748
_exptl_absorpt_correction_T_min 0.313
_exptl_absorpt_correction_type empirical
_exptl_absorpt_process_details 'DIFABS (PLATON03, Speck, 2003)'
_exptl_crystal_colour orange
_exptl_crystal_density_diffrn 1.303
_exptl_crystal_description rod
_exptl_crystal_F_000 2816
_exptl_crystal_size_max 0.50
_exptl_crystal_size_mid 0.3
_exptl_crystal_size_min 0.2
_refine_diff_density_max 1.111
_refine_diff_density_min -1.061
_refine_diff_density_rms 0.089
_refine_ls_abs_structure_details 'Flack H D (1983), Acta Cryst. A39, 876-881'
_refine_ls_abs_structure_Flack 0.003(8)
_refine_ls_extinction_method none
_refine_ls_goodness_of_fit_ref 1.042
_refine_ls_hydrogen_treatment mixed
_refine_ls_matrix_type full
_refine_ls_number_parameters 709
_refine_ls_number_reflns 12226
_refine_ls_number_restraints 19
_refine_ls_restrained_S_all 1.047
_refine_ls_R_factor_all 0.0482
_refine_ls_R_factor_gt 0.0449
_refine_ls_shift/su_max 0.002
_refine_ls_shift/su_mean 0.000
_refine_ls_structure_factor_coef Fsqd
_refine_ls_weighting_details 'calc w=1/[\s^2^(Fo^2^)+(0.0781P)^2^+7.0419P] where P=(Fo^2^+2Fc^2^)/3'
_refine_ls_weighting_scheme calc
_refine_ls_wR_factor_gt 0.1202
_refine_ls_wR_factor_ref 0.1229
_reflns_number_gt 11453
_reflns_number_total 12226
_reflns_threshold_expression >2sigma(I)
_cod_data_source_file ja048655dsi20040525_104126.cif
_cod_data_source_block e:fac-lamda-IrL
_cod_database_code 4112805

loop_
_symmetry_equiv_pos_as_xyz
'x, y, z'
'-x, -y, z'
'x+1/2, -y+1/2, -z'
'-x+1/2, y+1/2, -z'

loop_
_atom_site_label
_atom_site_type_symbol
_atom_site_fract_x
_atom_site_fract_y
_atom_site_fract_z
_atom_site_U_iso_or_equiv
_atom_site_adp_type
_atom_site_occupancy
_atom_site_symmetry_multiplicity
_atom_site_calc_flag
_atom_site_refinement_flags
_atom_site_disorder_assembly
_atom_site_disorder_group
Ir1 Ir 0.110324(6) 1.169261(16) 0.26960(2) 0.05279(9) Uani 1 1 d . . .
O1 O 0.2796(2) 0.8709(6) 0.3610(6) 0.121(3) Uani 1 1 d . . .
O2 O 0.24583(16) 0.7684(4) 0.5435(5) 0.0828(16) Uani 1 1 d . . .
O3 O 0.1056(2) 0.9396(5) 0.8777(6) 0.1029(10) Uani 1 1 d D . .
O4 O 0.1115(2) 0.7670(5) 0.7883(7) 0.125(3) Uani 1 1 d . . .
O5 O 0.0537(3) 0.6299(8) 0.1988(14) 0.0886(15) Uani 0.50 1 d PD A 1
O5A O 0.0665(3) 0.6550(8) 0.2178(12) 0.0886(15) Uani 0.50 1 d PD A 2
O6 O 0.1086(3) 0.5772(7) 0.3940(12) 0.0886(15) Uani 0.50 1 d PD A 1
O6A O 0.1205(3) 0.5999(7) 0.3193(12) 0.0886(15) Uani 0.50 1 d PD A 2
N1 N 0.14624(14) 1.0809(3) 0.1961(4) 0.0502(12) Uani 1 1 d . . .
N2 N 0.13274(13) 1.1548(4) 0.4407(4) 0.0563(13) Uani 1 1 d . . .
N3 N 0.07482(13) 1.0696(4) 0.2984(4) 0.0511(12) Uani 1 1 d . . .
C1 C 0.14702(18) 1.2487(4) 0.2105(7) 0.0613(17) Uani 1 1 d . . .
C2 C 0.1479(2) 1.3379(5) 0.2122(8) 0.075(2) Uani 1 1 d . . .
H2A H 0.1293 1.3675 0.2483 0.090 Uiso 1 1 calc R . .
C3 C 0.1743(3) 1.3829(5) 0.1644(9) 0.085(3) Uani 1 1 d . . .
H3A H 0.1737 1.4428 0.1671 0.102 Uiso 1 1 calc R . .
C4 C 0.2021(2) 1.3427(5) 0.1118(8) 0.079(2) Uani 1 1 d . . .
H4A H 0.2203 1.3750 0.0780 0.095 Uiso 1 1 calc R . .
C5 C 0.2034(2) 1.2559(5) 0.1082(7) 0.0673(19) Uani 1 1 d . . .
H5A H 0.2225 1.2285 0.0719 0.081 Uiso 1 1 calc R . .
C6 C 0.17664(17) 1.2082(5) 0.1581(6) 0.0584(16) Uani 1 1 d . . .
C7 C 0.17678(17) 1.1166(4) 0.1612(5) 0.0515(14) Uani 1 1 d . . .
C8 C 0.20533(17) 1.0660(4) 0.1427(6) 0.0556(15) Uani 1 1 d . . .
H8A H 0.2265 1.0914 0.1183 0.067 Uiso 1 1 calc R . .
C9 C 0.20415(18) 0.9800(5) 0.1584(6) 0.0589(16) Uani 1 1 d . . .
C10 C 0.2348(2) 0.9219(6) 0.1400(10) 0.087(3) Uani 1 1 d . . .
H10A H 0.2372 0.9172 0.0523 0.104 Uiso 1 1 calc R . .
C11 C 0.2249(2) 0.8328(6) 0.1811(7) 0.0762(19) Uani 1 1 d . . .
H11A H 0.2443 0.7911 0.1808 0.091 Uiso 1 1 calc R . .
C12 C 0.20271(18) 0.8334(6) 0.2956(6) 0.0675(17) Uani 1 1 d . . .
H12A H 0.2082 0.8798 0.3510 0.081 Uiso 1 1 calc R . .
H12B H 0.2015 0.7784 0.3368 0.081 Uiso 1 1 calc R . .
C13 C 0.17143(17) 0.8516(4) 0.2112(6) 0.0586(16) Uani 1 1 d . . .
H13A H 0.1486 0.8272 0.2350 0.070 Uiso 1 1 calc R . .
C14 C 0.17228(17) 0.9454(4) 0.1895(6) 0.0523(14) Uani 1 1 d . . .
C15 C 0.14436(15) 0.9970(4) 0.2053(5) 0.0494(13) Uani 1 1 d . . .
H15A H 0.1226 0.9722 0.2237 0.059 Uiso 1 1 calc R . .
C16 C 0.1917(2) 0.8033(5) 0.1168(7) 0.071(2) Uani 1 1 d . . .
C17 C 0.1866(3) 0.8270(6) -0.0133(7) 0.100(3) Uani 1 1 d . . .
H17A H 0.1696 0.8727 -0.0193 0.150 Uiso 1 1 calc RD . .
H17B H 0.1782 0.7777 -0.0571 0.150 Uiso 1 1 calc R . .
H17C H 0.2087 0.8457 -0.0467 0.150 Uiso 1 1 calc R . .
C18 C 0.1870(3) 0.7071(6) 0.1261(10) 0.090(3) Uani 1 1 d . . .
H18A H 0.1630 0.6923 0.1060 0.135 Uiso 1 1 calc R . .
H18B H 0.1920 0.6888 0.2070 0.135 Uiso 1 1 calc R . .
H18C H 0.2028 0.6790 0.0712 0.135 Uiso 1 1 calc R . .
C19 C 0.2692(3) 0.9519(9) 0.1820(14) 0.121(4) Uani 1 1 d . . .
H19A H 0.2872 0.9118 0.1552 0.145 Uiso 1 1 calc R . .
H19B H 0.2742 1.0073 0.1454 0.145 Uiso 1 1 calc R . .
C20 C 0.2712(3) 0.9599(7) 0.3044(12) 0.107(4) Uani 1 1 d . . .
H20A H 0.2489 0.9813 0.3357 0.129 Uiso 1 1 calc R . .
H20B H 0.2896 1.0008 0.3255 0.129 Uiso 1 1 calc R . .
C21 C 0.2841(3) 0.8743(8) 0.4865(9) 0.098(3) Uani 1 1 d . . .
H21A H 0.2665 0.9129 0.5200 0.117 Uiso 1 1 calc R . .
H21B H 0.3072 0.8984 0.5041 0.117 Uiso 1 1 calc R . .
C22 C 0.2811(3) 0.7930(7) 0.5442(9) 0.093(3) Uani 1 1 d . . .
H22A H 0.2953 0.7506 0.5018 0.111 Uiso 1 1 calc R . .
H22B H 0.2896 0.7969 0.6265 0.111 Uiso 1 1 calc R . .
C23 C 0.2406(3) 0.6936(7) 0.6071(10) 0.100(3) Uani 1 1 d . . .
H23A H 0.2482 0.7013 0.6899 0.120 Uiso 1 1 calc R . .
H23B H 0.2545 0.6476 0.5718 0.120 Uiso 1 1 calc R . .
C24 C 0.2024(3) 0.6707(7) 0.6037(7) 0.091(3) Uani 1 1 d . . .
C25 C 0.1890(3) 0.6281(7) 0.5074(8) 0.097(3) Uani 1 1 d . . .
H25A H 0.2036 0.6167 0.4418 0.117 Uiso 1 1 calc R . .
C26 C 0.1543(3) 0.6011(7) 0.5038(10) 0.097(3) Uani 1 1 d . A .
C27 C 0.1331(3) 0.6175(7) 0.5966(10) 0.099(3) Uani 1 1 d . . .
H27A H 0.1096 0.5994 0.5942 0.118 Uiso 1 1 calc R . .
C28 C 0.1452(4) 0.6606(8) 0.6952(10) 0.110(3) Uani 1 1 d . . .
C29 C 0.1799(4) 0.6877(6) 0.6942(9) 0.110(4) Uani 1 1 d . . .
H29A H 0.1881 0.7194 0.7596 0.132 Uiso 1 1 calc R . .
C30 C 0.0830(3) 1.2560(7) 0.3620(10) 0.0993(14) Uani 1 1 d . . .
C31 C 0.0584(2) 1.3126(7) 0.3198(10) 0.0993(14) Uani 1 1 d . . .
H31A H 0.0520 1.3100 0.2388 0.119 Uiso 1 1 calc R . .
C32 C 0.0428(3) 1.3732(7) 0.3913(9) 0.0993(14) Uani 1 1 d . . .
H32A H 0.0271 1.4130 0.3583 0.119 Uiso 1 1 calc R . .
C33 C 0.0501(3) 1.3745(7) 0.5083(9) 0.0993(14) Uani 1 1 d . . .
H33A H 0.0394 1.4150 0.5582 0.119 Uiso 1 1 calc R . .
C34 C 0.0735(2) 1.3160(7) 0.5556(9) 0.0993(14) Uani 1 1 d . . .
H34A H 0.0784 1.3161 0.6379 0.119 Uiso 1 1 calc R . .
C35 C 0.0896(3) 1.2577(7) 0.4816(10) 0.0993(14) Uani 1 1 d . . .
C36 C 0.1151(2) 1.1976(6) 0.5247(7) 0.081(2) Uani 1 1 d . . .
C37 C 0.1207(2) 1.1761(7) 0.6446(7) 0.091(3) Uani 1 1 d . . .
H37A H 0.1069 1.2015 0.7042 0.109 Uiso 1 1 calc R . .
C38 C 0.1466(3) 1.1175(8) 0.6768(9) 0.1029(10) Uani 1 1 d . . .
C39 C 0.1539(3) 1.0936(7) 0.8026(9) 0.1029(10) Uani 1 1 d D . .
H39A H 0.1651 1.1444 0.8379 0.123 Uiso 1 1 calc R . .
C40 C 0.1823(3) 1.0251(7) 0.8034(9) 0.1029(10) Uani 1 1 d . . .
H40A H 0.1880 1.0020 0.8833 0.123 Uiso 1 1 calc R . .
C41 C 0.1741(3) 0.9584(5) 0.7097(7) 0.085(3) Uani 1 1 d . . .
H41A H 0.1491 0.9513 0.6930 0.101 Uiso 1 1 calc R . .
H41B H 0.1856 0.9033 0.7227 0.101 Uiso 1 1 calc R . .
C42 C 0.1936(3) 1.0185(8) 0.6208(9) 0.1029(10) Uani 1 1 d . . .
H42A H 0.2072 0.9914 0.5559 0.123 Uiso 1 1 calc R . .
C43 C 0.1663(3) 1.0815(7) 0.5860(9) 0.1029(10) Uani 1 1 d . . .
C44 C 0.15795(16) 1.1016(4) 0.4711(5) 0.0508(14) Uani 1 1 d . . .
H44A H 0.1710 1.0760 0.4096 0.061 Uiso 1 1 calc R . .
C45 C 0.2142(2) 1.0534(5) 0.7286(7) 0.0724(19) Uani 1 1 d . . .
C46 C 0.2236(3) 1.1468(5) 0.7319(8) 0.090(3) Uani 1 1 d . . .
H46A H 0.2044 1.1802 0.7007 0.135 Uiso 1 1 calc R . .
H46B H 0.2443 1.1564 0.6835 0.135 Uiso 1 1 calc R . .
H46C H 0.2284 1.1637 0.8136 0.135 Uiso 1 1 calc R . .
C47 C 0.2453(3) 0.9995(7) 0.7560(8) 0.108(3) Uani 1 1 d . . .
H47A H 0.2405 0.9410 0.7333 0.162 Uiso 1 1 calc R . .
H47B H 0.2503 1.0021 0.8408 0.162 Uiso 1 1 calc R . .
H47C H 0.2653 1.0204 0.7116 0.162 Uiso 1 1 calc R . .
C48 C 0.1223(3) 1.0775(7) 0.8794(9) 0.1029(10) Uani 1 1 d D . .
H48A H 0.1303 1.0554 0.9565 0.123 Uiso 1 1 calc R . .
H48B H 0.1108 1.1322 0.8944 0.123 Uiso 1 1 calc R . .
C49 C 0.0971(3) 1.0197(6) 0.8318(9) 0.1029(10) Uani 1 1 d D . .
H49A H 0.0734 1.0363 0.8564 0.123 Uiso 1 1 calc R . .
H49B H 0.0981 1.0192 0.7444 0.123 Uiso 1 1 calc R . .
C50 C 0.0776(3) 0.8794(7) 0.8633(10) 0.1029(10) Uani 1 1 d D . .
H50A H 0.0678 0.8847 0.7829 0.123 Uiso 1 1 calc R . .
H50B H 0.0590 0.8919 0.9209 0.123 Uiso 1 1 calc R . .
C51 C 0.0907(4) 0.7894(10) 0.8822(12) 0.142(6) Uani 1 1 d . . .
H51A H 0.1042 0.7870 0.9564 0.171 Uiso 1 1 d R . .
H51B H 0.0709 0.7498 0.8893 0.171 Uiso 1 1 d R . .
C52 C 0.1224(4) 0.6822(8) 0.8005(13) 0.143(5) Uani 1 1 d . . .
H52A H 0.1020 0.6443 0.8028 0.172 Uiso 1 1 calc R . .
H52B H 0.1355 0.6752 0.8749 0.172 Uiso 1 1 calc R . .
C53 C 0.08126(16) 1.1778(5) 0.1249(5) 0.0553(14) Uani 1 1 d . . .
C54 C 0.0807(2) 1.2424(5) 0.0381(7) 0.070(2) Uani 1 1 d . . .
H54A H 0.0972 1.2868 0.0443 0.084 Uiso 1 1 calc R . .
C55 C 0.0575(2) 1.2443(6) -0.0552(8) 0.081(2) Uani 1 1 d . . .
H55A H 0.0569 1.2911 -0.1075 0.097 Uiso 1 1 calc R . .
C56 C 0.0346(2) 1.1760(6) -0.0715(7) 0.079(2) Uani 1 1 d . . .
H56A H 0.0195 1.1748 -0.1376 0.095 Uiso 1 1 calc R . .
C57 C 0.0345(2) 1.1095(5) 0.0109(6) 0.0649(18) Uani 1 1 d . . .
H57A H 0.0191 1.0633 0.0010 0.078 Uiso 1 1 calc R . .
C58 C 0.05711(18) 1.1117(5) 0.1077(6) 0.0574(16) Uani 1 1 d . . .
C59 C 0.05647(16) 1.0482(4) 0.2004(5) 0.0512(14) Uani 1 1 d . . .
C60 C 0.04088(19) 0.9684(4) 0.1919(6) 0.0575(16) Uani 1 1 d . . .
H60A H 0.0290 0.9533 0.1216 0.069 Uiso 1 1 calc R . .
C61 C 0.04262(17) 0.9109(4) 0.2852(6) 0.0546(14) Uani 1 1 d . . .
C62 C 0.0285(2) 0.8223(5) 0.2764(7) 0.0697(18) Uani 1 1 d . . .
H62A H 0.0027 0.8257 0.2706 0.084 Uiso 1 1 calc R . .
C63 C 0.0379(2) 0.7734(6) 0.3906(8) 0.076(2) Uani 1 1 d . . .
H63A H 0.0305 0.7130 0.3920 0.092 Uiso 1 1 calc R . .
C64 C 0.0762(2) 0.7889(6) 0.4214(8) 0.082(3) Uani 1 1 d . . .
H64A H 0.0913 0.7984 0.3519 0.098 Uiso 1 1 calc R . .
H64B H 0.0863 0.7465 0.4756 0.098 Uiso 1 1 calc R . .
C65 C 0.0639(2) 0.8717(6) 0.4838(7) 0.074(2) Uani 1 1 d . . .
H65A H 0.0767 0.8892 0.5565 0.089 Uiso 1 1 calc R . .
C66 C 0.06065(18) 0.9351(5) 0.3880(6) 0.0590(17) Uani 1 1 d . . .
C67 C 0.07556(16) 1.0139(5) 0.3902(5) 0.0585(16) Uani 1 1 d . . .
H67A H 0.0872 1.0306 0.4604 0.070 Uiso 1 1 calc R . .
C68 C 0.0288(2) 0.8242(6) 0.5017(7) 0.080(2) Uani 1 1 d . . .
C69 C -0.0046(2) 0.8780(6) 0.5045(8) 0.081(2) Uani 1 1 d . . .
H69A H -0.0032 0.9219 0.4437 0.121 Uiso 1 1 calc R . .
H69B H -0.0070 0.9044 0.5823 0.121 Uiso 1 1 calc R . .
H69C H -0.0247 0.8418 0.4892 0.121 Uiso 1 1 calc R . .
C70 C 0.0291(3) 0.7697(8) 0.6132(9) 0.107(4) Uani 1 1 d . . .
H70A H 0.0272 0.8060 0.6830 0.161 Uiso 1 1 calc R . .
H70B H 0.0507 0.7376 0.6168 0.161 Uiso 1 1 calc R . .
H70C H 0.0094 0.7307 0.6112 0.161 Uiso 1 1 calc R . .
C71 C 0.0427(3) 0.7796(5) 0.1602(8) 0.082(2) Uani 1 1 d . A .
H71A H 0.0325 0.8085 0.0909 0.098 Uiso 1 1 calc R . .
H71B H 0.0681 0.7875 0.1567 0.098 Uiso 1 1 calc R . .
C72 C 0.0349(3) 0.6885(6) 0.1523(11) 0.104(3) Uani 1 1 d D . .
H72A H 0.0113 0.6811 0.1850 0.124 Uiso 0.50 1 calc PR A 1
H72B H 0.0333 0.6752 0.0670 0.124 Uiso 0.50 1 calc PR A 1
H72C H 0.0343 0.6686 0.0693 0.124 Uiso 0.50 1 d PR A 2
H72D H 0.0129 0.6736 0.1921 0.124 Uiso 0.50 1 d PR A 2
C73 C 0.0602(4) 0.5663(10) 0.2727(18) 0.0886(15) Uani 0.50 1 d PD A 1
H73A H 0.0459 0.5187 0.2439 0.106 Uiso 0.50 1 calc PR A 1
H73B H 0.0500 0.5835 0.3492 0.106 Uiso 0.50 1 calc PR A 1
C73A C 0.0879(4) 0.6182(11) 0.1417(16) 0.0886(15) Uani 0.50 1 d PD A 2
H73C H 0.1043 0.6593 0.1072 0.106 Uiso 0.50 1 calc PR A 2
H73D H 0.0750 0.5899 0.0772 0.106 Uiso 0.50 1 calc PR A 2
C74 C 0.0945(4) 0.5287(11) 0.3027(18) 0.0886(15) Uani 0.50 1 d PD A 1
H74A H 0.0916 0.4695 0.3286 0.106 Uiso 0.50 1 calc PR A 1
H74B H 0.1099 0.5296 0.2329 0.106 Uiso 0.50 1 calc PR A 1
C74A C 0.1064(5) 0.5545(10) 0.2199(16) 0.0886(15) Uani 0.50 1 d PD A 2
H74C H 0.0900 0.5108 0.2474 0.106 Uiso 0.50 1 calc PR A 2
H74D H 0.1252 0.5265 0.1753 0.106 Uiso 0.50 1 calc PR A 2
C75 C 0.1410(3) 0.5469(8) 0.3956(10) 0.109(3) Uani 1 1 d D . .
H75A H 0.1538 0.5596 0.3219 0.130 Uiso 0.50 1 calc PR A 1
H75B H 0.1418 0.4855 0.4118 0.130 Uiso 0.50 1 calc PR A 1
H75C H 0.1611 0.5246 0.3512 0.130 Uiso 0.50 1 d PR A 2
H75D H 0.1272 0.4985 0.4244 0.130 Uiso 0.50 1 d PR A 2
C77 C 0.1332(6) 0.4077(16) 0.832(3) 0.125(4) Uiso 0.50 1 d PD B 1
H77A H 0.1294 0.3473 0.8453 0.187 Uiso 0.50 1 calc PR B 1
H77B H 0.1530 0.4266 0.8791 0.187 Uiso 0.50 1 calc PR B 1
H77C H 0.1378 0.4179 0.7482 0.187 Uiso 0.50 1 calc PR B 1
C76 C 0.1047(6) 0.4509(12) 0.8652(19) 0.125(4) Uiso 0.50 1 d PD B 1
O7 O 0.0811(5) 0.4552(11) 0.7949(17) 0.125(4) Uiso 0.50 1 d PD B 1
C78 C 0.1009(7) 0.4831(16) 0.980(2) 0.125(4) Uiso 0.50 1 d PD B 1
H78A H 0.1040 0.4375 1.0372 0.187 Uiso 0.50 1 calc PR B 1
H78B H 0.0776 0.5072 0.9885 0.187 Uiso 0.50 1 calc PR B 1
H78C H 0.1182 0.5270 0.9934 0.187 Uiso 0.50 1 calc PR B 1
O8 O 0.0000 0.5000 0.990(3) 0.144(9) Uiso 0.50 2 d SP C 1
C79 C 0.0075(6) 0.5771(14) 0.822(2) 0.104(6) Uiso 0.50 1 d P D 1
H79A H -0.0092 0.6195 0.8496 0.157 Uiso 0.50 1 calc PR D 1
H79B H 0.0059 0.5717 0.7361 0.157 Uiso 0.50 1 calc PR D 1
H79C H 0.0310 0.5946 0.8440 0.157 Uiso 0.50 1 calc PR D 1
C80 C 0.0000 0.5000 0.874(4) 0.130(12) Uiso 0.50 2 d SP . 1

loop_
_atom_site_aniso_label
_atom_site_aniso_U_11
_atom_site_aniso_U_22
_atom_site_aniso_U_33
_atom_site_aniso_U_23
_atom_site_aniso_U_13
_atom_site_aniso_U_12
Ir1 0.04756(12) 0.06113(13) 0.04968(13) -0.00681(10) -0.00846(10) 0.00615(11)
O1 0.123(6) 0.160(7) 0.080(4) -0.030(4) -0.020(4) -0.043(5)
O2 0.082(4) 0.091(4) 0.076(4) -0.007(3) -0.024(3) 0.012(3)
O3 0.117(3) 0.117(2) 0.0751(18) 0.0011(17) -0.0086(17) 0.0168(19)
O4 0.159(7) 0.118(5) 0.097(5) 0.001(4) 0.042(6) 0.022(5)
O5 0.079(4) 0.078(3) 0.108(4) -0.018(3) 0.002(3) 0.006(3)
O5A 0.079(4) 0.078(3) 0.108(4) -0.018(3) 0.002(3) 0.006(3)
O6 0.079(4) 0.078(3) 0.108(4) -0.018(3) 0.002(3) 0.006(3)
O6A 0.079(4) 0.078(3) 0.108(4) -0.018(3) 0.002(3) 0.006(3)
N1 0.052(3) 0.058(3) 0.040(3) -0.002(2) -0.008(2) -0.002(2)
N2 0.045(3) 0.079(4) 0.045(3) -0.011(3) -0.007(2) 0.007(3)
N3 0.048(3) 0.070(3) 0.035(3) -0.002(2) 0.000(2) 0.011(2)
C1 0.060(4) 0.065(4) 0.059(4) -0.005(3) -0.017(3) 0.001(3)
C2 0.071(4) 0.059(4) 0.095(6) -0.014(4) -0.025(4) 0.009(4)
C3 0.095(6) 0.055(4) 0.106(7) 0.002(4) -0.035(6) -0.016(4)
C4 0.084(5) 0.064(5) 0.090(6) 0.011(4) -0.020(4) -0.029(4)
C5 0.067(4) 0.075(5) 0.060(4) -0.002(3) -0.009(4) -0.012(4)
C6 0.053(4) 0.068(4) 0.054(4) -0.005(3) -0.011(3) -0.005(3)
C7 0.056(4) 0.059(4) 0.040(3) 0.000(3) -0.007(3) -0.005(3)
C8 0.044(3) 0.069(4) 0.053(4) 0.003(3) -0.001(3) 0.000(3)
C9 0.053(3) 0.066(4) 0.058(4) -0.004(3) 0.004(3) 0.006(3)
C10 0.061(5) 0.081(5) 0.118(8) 0.007(5) 0.015(5) 0.017(4)
C11 0.067(4) 0.081(5) 0.081(5) 0.006(5) 0.005(4) 0.017(4)
C12 0.071(4) 0.077(4) 0.055(4) 0.008(4) -0.009(3) 0.008(4)
C13 0.056(3) 0.062(4) 0.058(4) 0.008(3) -0.003(3) 0.004(3)
C14 0.051(3) 0.062(4) 0.044(3) -0.005(3) -0.004(3) 0.008(3)
C15 0.049(3) 0.059(3) 0.041(3) -0.001(3) 0.000(2) -0.004(3)
C16 0.090(5) 0.058(4) 0.065(4) -0.003(3) -0.007(4) 0.020(4)
C17 0.160(10) 0.083(5) 0.057(4) -0.003(5) 0.012(5) 0.039(6)
C18 0.106(7) 0.074(5) 0.090(7) -0.001(5) -0.015(6) 0.015(5)
C19 0.077(7) 0.130(10) 0.156(13) 0.024(9) -0.012(7) 0.003(6)
C20 0.116(9) 0.082(6) 0.124(10) 0.000(6) 0.014(7) -0.014(6)
C21 0.094(7) 0.126(8) 0.073(6) -0.023(6) -0.023(5) -0.011(6)
C22 0.091(7) 0.102(7) 0.086(6) -0.023(5) -0.029(5) 0.011(5)
C23 0.106(7) 0.111(8) 0.083(6) 0.016(5) -0.022(5) 0.023(6)
C24 0.118(7) 0.091(6) 0.063(5) 0.009(5) -0.010(5) 0.034(6)
C25 0.100(7) 0.131(8) 0.061(5) 0.004(5) -0.004(5) 0.039(6)
C26 0.093(7) 0.108(7) 0.089(7) -0.010(5) -0.005(5) 0.020(6)
C27 0.111(8) 0.092(7) 0.092(7) 0.006(5) 0.015(6) 0.013(6)
C28 0.142(10) 0.094(7) 0.093(7) -0.008(6) 0.035(7) -0.006(7)
C29 0.193(13) 0.069(6) 0.066(5) -0.003(4) 0.016(7) 0.006(6)
C30 0.091(3) 0.114(3) 0.094(3) -0.043(2) -0.027(2) 0.046(2)
C31 0.091(3) 0.114(3) 0.094(3) -0.043(2) -0.027(2) 0.046(2)
C32 0.091(3) 0.114(3) 0.094(3) -0.043(2) -0.027(2) 0.046(2)
C33 0.091(3) 0.114(3) 0.094(3) -0.043(2) -0.027(2) 0.046(2)
C34 0.091(3) 0.114(3) 0.094(3) -0.043(2) -0.027(2) 0.046(2)
C35 0.091(3) 0.114(3) 0.094(3) -0.043(2) -0.027(2) 0.046(2)
C36 0.075(5) 0.101(6) 0.066(4) -0.036(4) -0.023(4) 0.027(4)
C37 0.083(5) 0.128(8) 0.062(4) -0.037(5) -0.010(4) 0.033(5)
C38 0.117(3) 0.117(2) 0.0751(18) 0.0011(17) -0.0086(17) 0.0168(19)
C39 0.117(3) 0.117(2) 0.0751(18) 0.0011(17) -0.0086(17) 0.0168(19)
C40 0.117(3) 0.117(2) 0.0751(18) 0.0011(17) -0.0086(17) 0.0168(19)
C41 0.132(8) 0.058(4) 0.064(5) 0.002(3) -0.008(5) -0.017(4)
C42 0.117(3) 0.117(2) 0.0751(18) 0.0011(17) -0.0086(17) 0.0168(19)
C43 0.117(3) 0.117(2) 0.0751(18) 0.0011(17) -0.0086(17) 0.0168(19)
C44 0.045(3) 0.066(4) 0.042(3) -0.007(3) -0.003(2) 0.000(3)
C45 0.092(5) 0.068(4) 0.057(4) 0.004(4) -0.015(4) 0.010(4)
C46 0.105(6) 0.090(6) 0.076(5) 0.000(4) -0.035(5) -0.014(5)
C47 0.122(7) 0.137(8) 0.065(5) 0.008(6) -0.027(5) 0.054(7)
C48 0.117(3) 0.117(2) 0.0751(18) 0.0011(17) -0.0086(17) 0.0168(19)
C49 0.117(3) 0.117(2) 0.0751(18) 0.0011(17) -0.0086(17) 0.0168(19)
C50 0.117(3) 0.117(2) 0.0751(18) 0.0011(17) -0.0086(17) 0.0168(19)
C51 0.167(13) 0.170(13) 0.090(8) 0.027(8) 0.044(9) 0.049(10)
C52 0.186(13) 0.110(9) 0.134(10) 0.039(8) 0.076(10) 0.023(9)
C53 0.056(3) 0.062(4) 0.049(3) 0.004(3) 0.007(3) 0.009(3)
C54 0.062(4) 0.079(5) 0.069(5) 0.011(4) -0.016(4) -0.011(4)
C55 0.083(5) 0.087(6) 0.072(5) 0.028(4) -0.029(4) -0.009(4)
C56 0.078(5) 0.094(5) 0.067(4) 0.028(5) -0.032(4) -0.024(5)
C57 0.065(4) 0.074(4) 0.055(4) 0.012(3) -0.015(3) -0.017(4)
C58 0.062(4) 0.065(4) 0.045(3) 0.002(3) -0.005(3) 0.011(3)
C59 0.049(3) 0.065(4) 0.039(3) 0.001(3) -0.001(2) 0.006(3)
C60 0.069(4) 0.057(4) 0.046(3) 0.002(3) -0.005(3) 0.001(3)
C61 0.057(3) 0.059(3) 0.048(3) 0.000(3) 0.002(3) 0.011(3)
C62 0.084(5) 0.060(4) 0.066(4) 0.008(4) 0.008(4) 0.006(3)
C63 0.081(5) 0.071(5) 0.077(5) 0.027(4) 0.013(4) 0.023(4)
C64 0.081(5) 0.088(5) 0.076(5) 0.035(4) 0.016(4) 0.030(4)
C65 0.059(4) 0.111(6) 0.052(4) 0.031(4) 0.008(3) 0.026(4)
C66 0.057(4) 0.076(5) 0.044(3) 0.002(3) 0.004(3) 0.023(3)
C67 0.048(3) 0.088(5) 0.039(3) 0.001(3) -0.002(2) 0.013(3)
C68 0.070(4) 0.101(6) 0.069(4) 0.033(5) 0.015(3) 0.024(5)
C69 0.058(4) 0.108(6) 0.077(5) 0.022(4) 0.011(4) 0.017(4)
C70 0.099(7) 0.137(9) 0.085(6) 0.054(6) 0.018(6) 0.023(6)
C71 0.099(7) 0.068(5) 0.078(6) 0.003(4) 0.011(5) -0.007(5)
C72 0.091(6) 0.085(7) 0.135(9) -0.017(6) 0.030(6) 0.011(5)
C73 0.079(4) 0.078(3) 0.108(4) -0.018(3) 0.002(3) 0.006(3)
C73A 0.079(4) 0.078(3) 0.108(4) -0.018(3) 0.002(3) 0.006(3)
C74 0.079(4) 0.078(3) 0.108(4) -0.018(3) 0.002(3) 0.006(3)
C74A 0.079(4) 0.078(3) 0.108(4) -0.018(3) 0.002(3) 0.006(3)
C75 0.110(8) 0.123(9) 0.093(7) -0.006(6) -0.028(6) 0.019(7)

loop_
_atom_type_symbol
_atom_type_description
_atom_type_scat_dispersion_real
_atom_type_scat_dispersion_imag
_atom_type_scat_source
C C 0.0033 0.0016 'International Tables Vol C Tables 4.2.6.8 and 6.1.1.4'
H H 0.0000 0.0000 'International Tables Vol C Tables 4.2.6.8 and 6.1.1.4'
Ir Ir -1.4442 7.9887 'International Tables Vol C Tables 4.2.6.8 and 6.1.1.4'
N N 0.0061 0.0033 'International Tables Vol C Tables 4.2.6.8 and 6.1.1.4'
O O 0.0106 0.0060 'International Tables Vol C Tables 4.2.6.8 and 6.1.1.4'

loop_
_geom_angle_atom_site_label_1
_geom_angle_atom_site_label_2
_geom_angle_atom_site_label_3
_geom_angle
_geom_angle_site_symmetry_1
_geom_angle_site_symmetry_3
C53 Ir1 C1 94.7(3) . .
C53 Ir1 C30 94.8(3) . .
C1 Ir1 C30 96.5(4) . .
C53 Ir1 N3 79.2(2) . .
C1 Ir1 N3 167.2(2) . .
C30 Ir1 N3 95.1(4) . .
C53 Ir1 N2 169.5(2) . .
C1 Ir1 N2 94.8(3) . .
C30 Ir1 N2 79.4(3) . .
N3 Ir1 N2 92.5(2) . .
C53 Ir1 N1 95.2(2) . .
C1 Ir1 N1 79.9(2) . .
C30 Ir1 N1 169.6(3) . .
N3 Ir1 N1 89.5(2) . .
N2 Ir1 N1 91.1(2) . .
C21 O1 C20 113.1(9) . .
C23 O2 C22 111.6(7) . .
C49 O3 C50 112.2(8) . .
C51 O4 C52 110.0(10) . .
C72 O5 C73 154.7(15) . .
C73A O5A C72 109.6(12) . .
C75 O6 C74 100.2(11) . .
C74 O6 H75D 84.1 . .
C74A O6A C75 112.5(11) . .
C15 N1 C7 118.8(6) . .
C15 N1 Ir1 125.9(4) . .
C7 N1 Ir1 113.6(4) . .
C44 N2 C36 120.2(6) . .
C44 N2 Ir1 126.8(4) . .
C36 N2 Ir1 112.4(4) . .
C59 N3 C67 118.0(6) . .
C59 N3 Ir1 113.5(4) . .
C67 N3 Ir1 125.9(4) . .
C2 C1 C6 115.6(7) . .
C2 C1 Ir1 129.7(6) . .
C6 C1 Ir1 114.7(5) . .
C3 C2 C1 122.6(8) . .
C3 C2 H2A 118.7 . .
C1 C2 H2A 118.7 . .
C2 C3 C4 120.8(8) . .
C2 C3 H3A 119.6 . .
C4 C3 H3A 119.6 . .
C5 C4 C3 120.1(8) . .
C5 C4 H4A 119.9 . .
C3 C4 H4A 119.9 . .
C4 C5 C6 120.1(8) . .
C4 C5 H5A 120.0 . .
C6 C5 H5A 120.0 . .
C5 C6 C1 120.7(7) . .
C5 C6 C7 123.2(7) . .
C1 C6 C7 116.0(6) . .
N1 C7 C8 119.5(6) . .
N1 C7 C6 114.7(6) . .
C8 C7 C6 125.5(6) . .
C9 C8 C7 122.0(6) . .
C9 C8 H8A 119.0 . .
C7 C8 H8A 119.0 . .
C8 C9 C14 116.9(6) . .
C8 C9 C10 124.0(7) . .
C14 C9 C10 119.1(7) . .
C19 C10 C9 117.3(9) . .
C19 C10 C11 114.8(9) . .
C9 C10 C11 108.9(7) . .
C19 C10 H10A 104.8 . .
C9 C10 H10A 104.8 . .
C11 C10 H10A 104.8 . .
C10 C11 C16 109.9(7) . .
C10 C11 C12 112.6(7) . .
C16 C11 C12 86.4(6) . .
C10 C11 H11A 114.9 . .
C16 C11 H11A 114.9 . .
C12 C11 H11A 114.9 . .
C11 C12 C13 85.3(5) . .
C11 C12 H12A 114.4 . .
C13 C12 H12A 114.4 . .
C11 C12 H12B 114.4 . .
C13 C12 H12B 114.4 . .
H12A C12 H12B 111.6 . .
C14 C13 C16 111.6(6) . .
C14 C13 C12 105.4(6) . .
C16 C13 C12 86.5(5) . .
C14 C13 H13A 116.4 . .
C16 C13 H13A 116.4 . .
C12 C13 H13A 116.4 . .
C15 C14 C9 119.7(6) . .
C15 C14 C13 123.5(6) . .
C9 C14 C13 116.7(6) . .
N1 C15 C14 122.9(6) . .
N1 C15 H15A 118.5 . .
C14 C15 H15A 118.5 . .
C13 C16 C17 118.9(6) . .
C13 C16 C18 112.8(8) . .
C17 C16 C18 107.0(8) . .
C13 C16 C11 86.8(6) . .
C17 C16 C11 119.0(8) . .
C18 C16 C11 111.4(7) . .
C16 C17 H17A 109.5 . .
C16 C17 H17B 109.5 . .
H17A C17 H17B 109.5 . .
C16 C17 H17C 109.5 . .
H17A C17 H17C 109.5 . .
H17B C17 H17C 109.5 . .
C16 C18 H18A 109.5 . .
C16 C18 H18B 109.5 . .
H18A C18 H18B 109.5 . .
C16 C18 H18C 109.5 . .
H18A C18 H18C 109.5 . .
H18B C18 H18C 109.5 . .
C20 C19 C10 113.3(12) . .
C20 C19 H19A 108.9 . .
C10 C19 H19A 108.9 . .
C20 C19 H19B 108.9 . .
C10 C19 H19B 108.9 . .
H19A C19 H19B 107.7 . .
C19 C20 O1 109.4(11) . .
C19 C20 H20A 109.8 . .
O1 C20 H20A 109.8 . .
C19 C20 H20B 109.8 . .
O1 C20 H20B 109.8 . .
H20A C20 H20B 108.2 . .
O1 C21 C22 113.8(9) . .
O1 C21 H21A 108.8 . .
C22 C21 H21A 108.8 . .
O1 C21 H21B 108.8 . .
C22 C21 H21B 108.8 . .
H21A C21 H21B 107.7 . .
O2 C22 C21 108.5(8) . .
O2 C22 H22A 110.0 . .
C21 C22 H22A 110.0 . .
O2 C22 H22B 110.0 . .
C21 C22 H22B 110.0 . .
H22A C22 H22B 108.4 . .
O2 C23 C24 109.2(8) . .
O2 C23 H23A 109.8 . .
C24 C23 H23A 109.8 . .
O2 C23 H23B 109.8 . .
C24 C23 H23B 109.8 . .
H23A C23 H23B 108.3 . .
C29 C24 C25 116.5(11) . .
C29 C24 C23 123.4(10) . .
C25 C24 C23 120.1(9) . .
C24 C25 C26 121.9(10) . .
C24 C25 H25A 119.0 . .
C26 C25 H25A 119.0 . .
C27 C26 C25 119.6(11) . .
C27 C26 C75 120.6(11) . .
C25 C26 C75 119.7(10) . .
C26 C27 C28 120.8(12) . .
C26 C27 H27A 119.6 . .
C28 C27 H27A 119.6 . .
C27 C28 C29 117.7(10) . .
C27 C28 C52 122.9(13) . .
C29 C28 C52 119.3(13) . .
C24 C29 C28 123.5(11) . .
C24 C29 H29A 118.3 . .
C28 C29 H29A 118.3 . .
C35 C30 C31 116.8(8) . .
C35 C30 Ir1 115.1(7) . .
C31 C30 Ir1 128.1(8) . .
C30 C31 C32 122.8(9) . .
C30 C31 H31A 118.6 . .
C32 C31 H31A 118.6 . .
C33 C32 C31 119.2(9) . .
C33 C32 H32A 120.4 . .
C31 C32 H32A 120.4 . .
C32 C33 C34 119.9(8) . .
C32 C33 H33A 120.1 . .
C34 C33 H33A 120.1 . .
C35 C34 C33 119.8(9) . .
C35 C34 H34A 120.1 . .
C33 C34 H34A 120.1 . .
C30 C35 C34 121.3(9) . .
C30 C35 C36 116.3(8) . .
C34 C35 C36 122.4(9) . .
N2 C36 C37 118.5(7) . .
N2 C36 C35 115.7(7) . .
C37 C36 C35 125.6(8) . .
C38 C37 C36 120.9(8) . .
C38 C37 H37A 119.5 . .
C36 C37 H37A 119.5 . .
C43 C38 C37 117.6(9) . .
C43 C38 C39 119.4(10) . .
C37 C38 C39 123.0(10) . .
C38 C39 C48 115.8(10) . .
C38 C39 C40 108.5(9) . .
C48 C39 C40 116.7(9) . .
C38 C39 H39A 104.8 . .
C48 C39 H39A 104.8 . .
C40 C39 H39A 104.8 . .
C41 C40 C39 109.6(9) . .
C41 C40 C45 89.2(7) . .
C39 C40 C45 110.8(8) . .
C41 C40 H40A 114.8 . .
C39 C40 H40A 114.8 . .
C45 C40 H40A 114.8 . .
C40 C41 C42 85.7(7) . .
C40 C41 H41A 114.4 . .
C42 C41 H41A 114.4 . .
C40 C41 H41B 114.4 . .
C42 C41 H41B 114.4 . .
H41A C41 H41B 111.5 . .
C43 C42 C45 109.1(9) . .
C43 C42 C41 103.5(9) . .
C45 C42 C41 87.6(7) . .
C43 C42 H42A 117.4 . .
C45 C42 H42A 117.4 . .
C41 C42 H42A 117.4 . .
C44 C43 C38 118.1(10) . .
C44 C43 C42 124.5(9) . .
C38 C43 C42 117.3(9) . .
N2 C44 C43 124.2(7) . .
N2 C44 H44A 117.9 . .
C43 C44 H44A 117.9 . .
C47 C45 C46 110.7(8) . .
C47 C45 C42 111.5(8) . .
C46 C45 C42 119.1(7) . .
C47 C45 C40 110.8(8) . .
C46 C45 C40 117.1(8) . .
C42 C45 C40 85.4(7) . .
C45 C46 H46A 109.5 . .
C45 C46 H46B 109.5 . .
H46A C46 H46B 109.5 . .
C45 C46 H46C 109.5 . .
H46A C46 H46C 109.5 . .
H46B C46 H46C 109.5 . .
C45 C47 H47A 109.5 . .
C45 C47 H47B 109.5 . .
H47A C47 H47B 109.5 . .
C45 C47 H47C 109.5 . .
H47A C47 H47C 109.5 . .
H47B C47 H47C 109.5 . .
C49 C48 C39 115.8(9) . .
C49 C48 H48A 108.3 . .
C39 C48 H48A 108.3 . .
C49 C48 H48B 108.3 . .
C39 C48 H48B 108.3 . .
H48A C48 H48B 107.4 . .
O3 C49 C48 106.1(9) . .
O3 C49 H49A 110.5 . .
C48 C49 H49A 110.5 . .
O3 C49 H49B 110.5 . .
C48 C49 H49B 110.5 . .
H49A C49 H49B 108.7 . .
O3 C50 C51 110.7(11) . .
O3 C50 H50A 109.5 . .
C51 C50 H50A 109.5 . .
O3 C50 H50B 109.5 . .
C51 C50 H50B 109.5 . .
H50A C50 H50B 108.1 . .
O4 C51 C50 108.9(11) . .
O4 C51 H51A 109.6 . .
C50 C51 H51A 109.2 . .
O4 C51 H51B 110.3 . .
C50 C51 H51B 110.4 . .
H51A C51 H51B 108.3 . .
O4 C52 C28 108.1(9) . .
O4 C52 H52A 110.1 . .
C28 C52 H52A 110.1 . .
O4 C52 H52B 110.1 . .
C28 C52 H52B 110.1 . .
H52A C52 H52B 108.4 . .
C58 C53 C54 115.5(6) . .
C58 C53 Ir1 115.7(5) . .
C54 C53 Ir1 128.8(5) . .
C55 C54 C53 123.5(7) . .
C55 C54 H54A 118.3 . .
C53 C54 H54A 118.3 . .
C54 C55 C56 119.3(7) . .
C54 C55 H55A 120.4 . .
C56 C55 H55A 120.4 . .
C57 C56 C55 119.4(6) . .
C57 C56 H56A 120.3 . .
C55 C56 H56A 120.3 . .
C58 C57 C56 119.8(7) . .
C58 C57 H57A 120.1 . .
C56 C57 H57A 120.1 . .
C57 C58 C53 122.4(6) . .
C57 C58 C59 122.4(7) . .
C53 C58 C59 115.1(6) . .
N3 C59 C60 120.3(6) . .
N3 C59 C58 114.0(6) . .
C60 C59 C58 125.5(6) . .
C61 C60 C59 121.1(6) . .
C61 C60 H60A 119.5 . .
C59 C60 H60A 119.5 . .
C60 C61 C66 118.0(6) . .
C60 C61 C62 122.7(6) . .
C66 C61 C62 119.1(6) . .
C61 C62 C63 109.0(7) . .
C61 C62 C71 109.2(6) . .
C63 C62 C71 113.5(6) . .
C61 C62 H62A 108.3 . .
C63 C62 H62A 108.3 . .
C71 C62 H62A 108.3 . .
C68 C63 C64 87.1(7) . .
C68 C63 C62 111.6(6) . .
C64 C63 C62 109.5(7) . .
C68 C63 H63A 115.1 . .
C64 C63 H63A 115.1 . .
C62 C63 H63A 115.1 . .
C63 C64 C65 86.8(6) . .
C63 C64 H64A 114.2 . .
C65 C64 H64A 114.2 . .
C63 C64 H64B 114.2 . .
C65 C64 H64B 114.2 . .
H64A C64 H64B 111.3 . .
C66 C65 C64 105.4(6) . .
C66 C65 C68 110.3(6) . .
C64 C65 C68 85.3(7) . .
C66 C65 H65A 117.1 . .
C64 C65 H65A 117.1 . .
C68 C65 H65A 117.1 . .
C67 C66 C61 117.9(6) . .
C67 C66 C65 124.5(7) . .
C61 C66 C65 117.4(7) . .
N3 C67 C66 124.5(6) . .
N3 C67 H67A 117.8 . .
C66 C67 H67A 117.8 . .
C70 C68 C63 112.3(8) . .
C70 C68 C69 107.5(7) . .
C63 C68 C69 119.7(7) . .
C70 C68 C65 112.0(7) . .
C63 C68 C65 87.0(6) . .
C69 C68 C65 117.4(8) . .
C68 C69 H69A 109.5 . .
C68 C69 H69B 109.5 . .
H69A C69 H69B 109.5 . .
C68 C69 H69C 109.5 . .
H69A C69 H69C 109.5 . .
H69B C69 H69C 109.5 . .
C68 C70 H70A 109.5 . .
C68 C70 H70B 109.5 . .
H70A C70 H70B 109.5 . .
C68 C70 H70C 109.5 . .
H70A C70 H70C 109.5 . .
H70B C70 H70C 109.5 . .
C72 C71 C62 113.5(8) . .
C72 C71 H71A 108.9 . .
C62 C71 H71A 108.9 . .
C72 C71 H71B 108.9 . .
C62 C71 H71B 108.9 . .
H71A C71 H71B 107.7 . .
O5 C72 C71 124.2(11) . .
C71 C72 O5A 98.5(9) . .
O5 C72 H72A 106.3 . .
C71 C72 H72A 106.3 . .
O5A C72 H72A 120.8 . .
O5 C72 H72B 106.3 . .
C71 C72 H72B 106.3 . .
O5A C72 H72B 116.8 . .
H72A C72 H72B 106.4 . .
O5 C72 H72C 99.8 . .
C71 C72 H72C 111.9 . .
O5A C72 H72C 111.6 . .
H72A C72 H72C 107.3 . .
O5 C72 H72D 97.3 . .
C71 C72 H72D 112.3 . .
O5A C72 H72D 112.5 . .
H72B C72 H72D 109.8 . .
H72C C72 H72D 109.7 . .
O5 C73 C74 127.7(17) . .
O5 C73 H73A 105.4 . .
C74 C73 H73A 105.4 . .
O5 C73 H73B 105.4 . .
C74 C73 H73B 105.4 . .
H73A C73 H73B 106.0 . .
O5A C73A C74A 101.9(14) . .
O5A C73A H73C 111.4 . .
C74A C73A H73C 111.4 . .
O5A C73A H73D 111.4 . .
C74A C73A H73D 111.4 . .
H73C C73A H73D 109.2 . .
O6 C74 C73 107.1(14) . .
O6 C74 H74A 110.3 . .
C73 C74 H74A 110.3 . .
O6 C74 H74B 110.3 . .
C73 C74 H74B 110.3 . .
H74A C74 H74B 108.5 . .
O6A C74A C73A 107.5(13) . .
O6A C74A H74C 110.2 . .
C73A C74A H74C 110.2 . .
O6A C74A H74D 110.2 . .
C73A C74A H74D 110.2 . .
H74C C74A H74D 108.5 . .
O6 C75 C26 96.8(10) . .
O6A C75 C26 109.0(9) . .
O6 C75 H75A 112.4 . .
C26 C75 H75A 112.4 . .
O6 C75 H75B 112.4 . .
C26 C75 H75B 112.4 . .
H75A C75 H75B 110.0 . .
O6A C75 H75C 109.7 . .
C26 C75 H75C 109.5 . .
O6A C75 H75D 110.5 . .
C26 C75 H75D 109.9 . .
H75C C75 H75D 108.3 . .
C76 C77 H77A 109.5 . .
C76 C77 H77B 109.5 . .
H77A C77 H77B 109.5 . .
C76 C77 H77C 109.5 . .
H77A C77 H77C 109.5 . .
H77B C77 H77C 109.5 . .
O7 C76 C77 117(2) . .
O7 C76 C78 120(2) . .
C77 C76 C78 122(2) . .
C76 C78 H78A 109.5 . .
C76 C78 H78B 109.5 . .
H78A C78 H78B 109.5 . .
C76 C78 H78C 109.5 . .
H78A C78 H78C 109.5 . .
H78B C78 H78C 109.5 . .
C80 C79 H79A 109.5 . .
C80 C79 H79B 109.5 . .
H79A C79 H79B 109.5 . .
C80 C79 H79C 109.5 . .
H79A C79 H79C 109.5 . .
H79B C79 H79C 109.5 . .
O8 C80 C79 115(2) . 2_565
O8 C80 C79 115(2) . .
C79 C80 C79 130(4) 2_565 .

loop_
_geom_bond_atom_site_label_1
_geom_bond_atom_site_label_2
_geom_bond_distance
_geom_bond_site_symmetry_2
Ir1 C53 1.990(6) .
Ir1 C1 2.011(7) .
Ir1 C30 2.024(9) .
Ir1 N3 2.117(6) .
Ir1 N2 2.134(5) .
Ir1 N1 2.140(5) .
O1 C21 1.431(12) .
O1 C20 1.584(15) .
O2 C23 1.401(12) .
O2 C22 1.418(11) .
O3 C49 1.411(10) .
O3 C50 1.451(12) .
O4 C51 1.379(14) .
O4 C52 1.415(13) .
O5 C72 1.292(13) .
O5 C73 1.334(15) .
O5A C73A 1.329(15) .
O5A C72 1.523(14) .
O6 C75 1.341(13) .
O6 C74 1.398(15) .
O6A C74A 1.441(15) .
O6A C75 1.444(13) .
N1 C15 1.336(8) .
N1 C7 1.366(8) .
N2 C44 1.333(8) .
N2 C36 1.352(9) .
N3 C59 1.359(8) .
N3 C67 1.365(9) .
C1 C2 1.414(10) .
C1 C6 1.440(10) .
C2 C3 1.357(13) .
C2 H2A 0.9500 .
C3 C4 1.381(14) .
C3 H3A 0.9500 .
C4 C5 1.377(12) .
C4 H4A 0.9500 .
C5 C6 1.400(11) .
C5 H5A 0.9500 .
C6 C7 1.453(9) .
C7 C8 1.380(10) .
C8 C9 1.377(10) .
C8 H8A 0.9500 .
C9 C14 1.392(10) .
C9 C10 1.513(10) .
C10 C19 1.490(15) .
C10 C11 1.535(13) .
C10 H10A 1.0000 .
C11 C16 1.547(12) .
C11 C12 1.553(10) .
C11 H11A 1.0000 .
C12 C13 1.567(9) .
C12 H12A 0.9900 .
C12 H12B 0.9900 .
C13 C14 1.508(9) .
C13 C16 1.530(10) .
C13 H13A 1.0000 .
C14 C15 1.366(9) .
C15 H15A 0.9500 .
C16 C17 1.532(11) .
C16 C18 1.540(12) .
C17 H17A 0.9800 .
C17 H17B 0.9800 .
C17 H17C 0.9800 .
C18 H18A 0.9800 .
C18 H18B 0.9800 .
C18 H18C 0.9800 .
C19 C20 1.394(18) .
C19 H19A 0.9900 .
C19 H19B 0.9900 .
C20 H20A 0.9900 .
C20 H20B 0.9900 .
C21 C22 1.451(15) .
C21 H21A 0.9900 .
C21 H21B 0.9900 .
C22 H22A 0.9900 .
C22 H22B 0.9900 .
C23 C24 1.521(15) .
C23 H23A 0.9900 .
C23 H23B 0.9900 .
C24 C29 1.370(14) .
C24 C25 1.384(14) .
C25 C26 1.407(16) .
C25 H25A 0.9500 .
C26 C27 1.357(15) .
C26 C75 1.581(15) .
C27 C28 1.390(16) .
C27 H27A 0.9500 .
C28 C29 1.406(17) .
C28 C52 1.521(15) .
C29 H29A 0.9500 .
C30 C35 1.379(15) .
C30 C31 1.391(13) .
C31 C32 1.393(12) .
C31 H31A 0.9500 .
C32 C33 1.354(14) .
C32 H32A 0.9500 .
C33 C34 1.402(13) .
C33 H33A 0.9500 .
C34 C35 1.394(12) .
C34 H34A 0.9500 .
C35 C36 1.454(12) .
C36 C37 1.415(12) .
C37 C38 1.412(14) .
C37 H37A 0.9500 .
C38 C43 1.402(15) .
C38 C39 1.500(14) .
C39 C48 1.517(12) .
C39 C40 1.544(14) .
C39 H39A 1.0000 .
C40 C41 1.531(13) .
C40 C45 1.560(14) .
C40 H40A 1.0000 .
C41 C42 1.577(14) .
C41 H41A 0.9900 .
C41 H41B 0.9900 .
C42 C43 1.505(15) .
C42 C45 1.558(13) .
C42 H42A 1.0000 .
C43 C44 1.377(12) .
C44 H44A 0.9500 .
C45 C47 1.508(11) .
C45 C46 1.526(11) .
C46 H46A 0.9800 .
C46 H46B 0.9800 .
C46 H46C 0.9800 .
C47 H47A 0.9800 .
C47 H47B 0.9800 .
C47 H47C 0.9800 .
C48 C49 1.443(12) .
C48 H48A 0.9900 .
C48 H48B 0.9900 .
C49 H49A 0.9900 .
C49 H49B 0.9900 .
C50 C51 1.529(17) .
C50 H50A 0.9900 .
C50 H50B 0.9900 .
C51 H51A 0.9900 .
C51 H51B 0.9899 .
C52 H52A 0.9900 .
C52 H52B 0.9900 .
C53 C58 1.417(10) .
C53 C54 1.419(10) .
C54 C55 1.386(11) .
C54 H54A 0.9500 .
C55 C56 1.409(12) .
C55 H55A 0.9500 .
C56 C57 1.408(10) .
C56 H56A 0.9500 .
C57 C58 1.401(10) .
C57 H57A 0.9500 .
C58 C59 1.455(9) .
C59 C60 1.404(10) .
C60 C61 1.396(9) .
C60 H60A 0.9500 .
C61 C66 1.410(10) .
C61 C62 1.510(10) .
C62 C63 1.550(11) .
C62 C71 1.577(11) .
C62 H62A 1.0000 .
C63 C68 1.534(13) .
C63 C64 1.540(13) .
C63 H63A 1.0000 .
C64 C65 1.564(13) .
C64 H64A 0.9900 .
C64 H64B 0.9900 .
C65 C66 1.483(10) .
C65 C68 1.564(12) .
C65 H65A 1.0000 .
C66 C67 1.376(11) .
C67 H67A 0.9500 .
C68 C70 1.529(11) .
C68 C69 1.547(11) .
C69 H69A 0.9800 .
C69 H69B 0.9800 .
C69 H69C 0.9800 .
C70 H70A 0.9800 .
C70 H70B 0.9800 .
C70 H70C 0.9800 .
C71 C72 1.479(13) .
C71 H71A 0.9900 .
C71 H71B 0.9900 .
C72 H72A 0.9900 .
C72 H72B 0.9900 .
C72 H72C 0.9900 .
C72 H72D 0.9900 .
C73 C74 1.491(16) .
C73 H73A 0.9900 .
C73 H73B 0.9900 .
C73A C74A 1.521(16) .
C73A H73C 0.9900 .
C73A H73D 0.9900 .
C74 H74A 0.9900 .
C74 H74B 0.9900 .
C74A H74C 0.9900 .
C74A H74D 0.9900 .
C75 H75A 0.9900 .
C75 H75B 0.9900 .
C75 H75C 0.9900 .
C75 H75D 0.9900 .
C77 C76 1.348(18) .
C77 H77A 0.9800 .
C77 H77B 0.9800 .
C77 H77C 0.9800 .
C76 O7 1.211(17) .
C76 C78 1.400(18) .
C78 H78A 0.9800 .
C78 H78B 0.9800 .
C78 H78C 0.9800 .
O8 C80 1.30(5) .
C79 C80 1.39(3) .
C79 H79A 0.9800 .
C79 H79B 0.9800 .
C79 H79C 0.9800 .
C80 C79 1.39(3) 2_565

loop_
_geom_torsion_atom_site_label_1
_geom_torsion_atom_site_label_2
_geom_torsion_atom_site_label_3
_geom_torsion_atom_site_label_4
_geom_torsion
C53 Ir1 N1 C15 -93.4(5)
C1 Ir1 N1 C15 172.7(5)
C30 Ir1 N1 C15 102(2)
N3 Ir1 N1 C15 -14.4(5)
N2 Ir1 N1 C15 78.1(5)
C53 Ir1 N1 C7 101.7(5)
C1 Ir1 N1 C7 7.8(4)
C30 Ir1 N1 C7 -63(2)
N3 Ir1 N1 C7 -179.2(4)
N2 Ir1 N1 C7 -86.8(4)
C53 Ir1 N2 C44 122.7(14)
C1 Ir1 N2 C44 -84.1(6)
C30 Ir1 N2 C44 -179.9(7)
N3 Ir1 N2 C44 85.4(6)
N1 Ir1 N2 C44 -4.2(6)
C53 Ir1 N2 C36 -48.0(18)
C1 Ir1 N2 C36 105.3(6)
C30 Ir1 N2 C36 9.5(7)
N3 Ir1 N2 C36 -85.3(6)
N1 Ir1 N2 C36 -174.8(6)
C53 Ir1 N3 C59 14.1(4)
C1 Ir1 N3 C59 -47.9(13)
C30 Ir1 N3 C59 108.1(5)
N2 Ir1 N3 C59 -172.4(4)
N1 Ir1 N3 C59 -81.3(4)
C53 Ir1 N3 C67 175.7(5)
C1 Ir1 N3 C67 113.7(11)
C30 Ir1 N3 C67 -90.4(6)
N2 Ir1 N3 C67 -10.8(5)
N1 Ir1 N3 C67 80.3(5)
C53 Ir1 C1 C2 82.9(7)
C30 Ir1 C1 C2 -12.6(8)
N3 Ir1 C1 C2 143.3(9)
N2 Ir1 C1 C2 -92.4(7)
N1 Ir1 C1 C2 177.3(7)
C53 Ir1 C1 C6 -96.7(5)
C30 Ir1 C1 C6 167.9(5)
N3 Ir1 C1 C6 -36.2(14)
N2 Ir1 C1 C6 88.1(5)
N1 Ir1 C1 C6 -2.2(5)
C6 C1 C2 C3 2.0(11)
Ir1 C1 C2 C3 -177.5(7)
C1 C2 C3 C4 -0.5(14)
C2 C3 C4 C5 -0.6(14)
C3 C4 C5 C6 -0.1(12)
C4 C5 C6 C1 1.8(11)
C4 C5 C6 C7 -177.9(7)
C2 C1 C6 C5 -2.7(10)
Ir1 C1 C6 C5 176.9(5)
C2 C1 C6 C7 177.0(7)
Ir1 C1 C6 C7 -3.3(8)
C15 N1 C7 C8 -3.5(9)
Ir1 N1 C7 C8 162.5(5)
C15 N1 C7 C6 -177.8(6)
Ir1 N1 C7 C6 -11.8(7)
C5 C6 C7 N1 -170.1(6)
C1 C6 C7 N1 10.2(9)
C5 C6 C7 C8 16.0(12)
C1 C6 C7 C8 -163.7(6)
N1 C7 C8 C9 -0.1(10)
C6 C7 C8 C9 173.6(7)
C7 C8 C9 C14 2.5(10)
C7 C8 C9 C10 -179.5(8)
C8 C9 C10 C19 40.2(14)
C14 C9 C10 C19 -141.9(10)
C8 C9 C10 C11 172.7(7)
C14 C9 C10 C11 -9.4(11)
C19 C10 C11 C16 -171.2(10)
C9 C10 C11 C16 55.0(10)
C19 C10 C11 C12 94.4(10)
C9 C10 C11 C12 -39.5(10)
C10 C11 C12 C13 81.8(7)
C16 C11 C12 C13 -28.3(5)
C11 C12 C13 C14 -82.8(7)
C11 C12 C13 C16 28.7(6)
C8 C9 C14 C15 -1.4(10)
C10 C9 C14 C15 -179.5(7)
C8 C9 C14 C13 -177.7(6)
C10 C9 C14 C13 4.3(10)
C16 C13 C14 C15 139.8(7)
C12 C13 C14 C15 -127.8(7)
C16 C13 C14 C9 -44.1(8)
C12 C13 C14 C9 48.2(8)
C7 N1 C15 C14 4.7(9)
Ir1 N1 C15 C14 -159.5(5)
C9 C14 C15 N1 -2.2(10)
C13 C14 C15 N1 173.7(6)
C14 C13 C16 C17 -45.2(10)
C12 C13 C16 C17 -150.4(9)
C14 C13 C16 C18 -171.7(7)
C12 C13 C16 C18 83.2(8)
C14 C13 C16 C11 76.4(6)
C12 C13 C16 C11 -28.7(6)
C10 C11 C16 C13 -83.7(7)
C12 C11 C16 C13 29.0(6)
C10 C11 C16 C17 37.8(10)
C12 C11 C16 C17 150.5(7)
C10 C11 C16 C18 163.0(8)
C12 C11 C16 C18 -84.2(8)
C9 C10 C19 C20 66.1(15)
C11 C10 C19 C20 -63.7(15)
C10 C19 C20 O1 83.1(14)
C21 O1 C20 C19 176.7(11)
C20 O1 C21 C22 162.0(9)
C23 O2 C22 C21 -174.8(8)
O1 C21 C22 O2 -72.6(12)
C22 O2 C23 C24 179.7(8)
O2 C23 C24 C29 -99.3(11)
O2 C23 C24 C25 82.8(12)
C29 C24 C25 C26 -2.0(15)
C23 C24 C25 C26 176.0(10)
C24 C25 C26 C27 0.5(17)
C24 C25 C26 C75 -175.6(9)
C25 C26 C27 C28 -0.1(17)
C75 C26 C27 C28 176.0(10)
C26 C27 C28 C29 1.1(17)
C26 C27 C28 C52 178.7(11)
C25 C24 C29 C28 3.2(16)
C23 C24 C29 C28 -174.8(10)
C27 C28 C29 C24 -2.8(17)
C52 C28 C29 C24 179.5(10)
C53 Ir1 C30 C35 166.2(10)
C1 Ir1 C30 C35 -98.6(10)
N3 Ir1 C30 C35 86.6(10)
N2 Ir1 C30 C35 -4.9(10)
N1 Ir1 C30 C35 -29(3)
C53 Ir1 C30 C31 -13.2(12)
C1 Ir1 C30 C31 82.0(12)
N3 Ir1 C30 C31 -92.8(12)
N2 Ir1 C30 C31 175.7(12)
N1 Ir1 C30 C31 151.1(16)
C35 C30 C31 C32 5(2)
Ir1 C30 C31 C32 -175.9(10)
C30 C31 C32 C33 -4(2)
C31 C32 C33 C34 0.7(19)
C32 C33 C34 C35 1.2(19)
C31 C30 C35 C34 -3(2)
Ir1 C30 C35 C34 177.9(10)
C31 C30 C35 C36 179.4(11)
Ir1 C30 C35 C36 -0.1(16)
C33 C34 C35 C30 0(2)
C33 C34 C35 C36 177.7(11)
C44 N2 C36 C37 -8.5(13)
Ir1 N2 C36 C37 162.8(7)
C44 N2 C36 C35 176.4(8)
Ir1 N2 C36 C35 -12.3(11)
C30 C35 C36 N2 8.6(16)
C34 C35 C36 N2 -169.3(11)
C30 C35 C36 C37 -166.0(12)
C34 C35 C36 C37 16.0(19)
N2 C36 C37 C38 6.3(16)
C35 C36 C37 C38 -179.1(11)
C36 C37 C38 C43 -0.2(18)
C36 C37 C38 C39 179.1(11)
C43 C38 C39 C48 -137.0(12)
C37 C38 C39 C48 43.6(17)
C43 C38 C39 C40 -3.6(16)
C37 C38 C39 C40 177.1(11)
C38 C39 C40 C41 -45.4(13)
C48 C39 C40 C41 87.6(11)
C38 C39 C40 C45 51.5(12)
C48 C39 C40 C45 -175.5(8)
C39 C40 C41 C42 86.1(9)
C45 C40 C41 C42 -25.8(7)
C40 C41 C42 C43 -83.2(9)
C40 C41 C42 C45 25.8(7)
C37 C38 C43 C44 -3.6(18)
C39 C38 C43 C44 177.0(11)
C37 C38 C43 C42 -179.4(11)
C39 C38 C43 C42 1.2(18)
C45 C42 C43 C44 139.4(11)
C41 C42 C43 C44 -128.4(11)
C45 C42 C43 C38 -45.1(15)
C41 C42 C43 C38 47.1(14)
C36 N2 C44 C43 4.8(12)
Ir1 N2 C44 C43 -165.1(8)
C38 C43 C44 N2 1.5(16)
C42 C43 C44 N2 177.0(9)
C43 C42 C45 C47 -171.3(9)
C41 C42 C45 C47 85.3(9)
C43 C42 C45 C46 -40.5(13)
C41 C42 C45 C46 -143.9(9)
C43 C42 C45 C40 78.2(9)
C41 C42 C45 C40 -25.3(7)
C41 C40 C45 C47 -85.1(8)
C39 C40 C45 C47 164.2(8)
C41 C40 C45 C46 146.6(7)
C39 C40 C45 C46 35.9(11)
C41 C40 C45 C42 26.1(7)
C39 C40 C45 C42 -84.6(9)
C38 C39 C48 C49 51.0(14)
C40 C39 C48 C49 -78.6(12)
C50 O3 C49 C48 164.8(9)
C39 C48 C49 O3 93.6(11)
C49 O3 C50 C51 164.7(9)
C52 O4 C51 C50 -176.8(13)
O3 C50 C51 O4 -70.7(15)
C51 O4 C52 C28 -179.9(13)
C27 C28 C52 O4 -98.6(16)
C29 C28 C52 O4 78.9(16)
C1 Ir1 C53 C58 160.6(5)
C30 Ir1 C53 C58 -102.4(6)
N3 Ir1 C53 C58 -8.1(5)
N2 Ir1 C53 C58 -46.2(17)
N1 Ir1 C53 C58 80.4(5)
C1 Ir1 C53 C54 -21.4(7)
C30 Ir1 C53 C54 75.6(8)
N3 Ir1 C53 C54 169.9(7)
N2 Ir1 C53 C54 131.8(14)
N1 Ir1 C53 C54 -101.6(7)
C58 C53 C54 C55 2.7(12)
Ir1 C53 C54 C55 -175.3(7)
C53 C54 C55 C56 -4.9(15)
C54 C55 C56 C57 3.6(15)
C55 C56 C57 C58 -0.3(14)
C56 C57 C58 C53 -1.9(12)
C56 C57 C58 C59 175.4(8)
C54 C53 C58 C57 0.8(10)
Ir1 C53 C58 C57 179.1(6)
C54 C53 C58 C59 -176.7(6)
Ir1 C53 C58 C59 1.6(8)
C67 N3 C59 C60 -4.3(9)
Ir1 N3 C59 C60 158.8(5)
C67 N3 C59 C58 179.8(6)
Ir1 N3 C59 C58 -17.1(7)
C57 C58 C59 N3 -166.8(7)
C53 C58 C59 N3 10.7(8)
C57 C58 C59 C60 17.5(11)
C53 C58 C59 C60 -165.0(6)
N3 C59 C60 C61 2.7(10)
C58 C59 C60 C61 178.1(6)
C59 C60 C61 C66 -0.3(10)
C59 C60 C61 C62 -175.4(6)
C60 C61 C62 C63 174.6(6)
C66 C61 C62 C63 -0.5(9)
C60 C61 C62 C71 50.0(9)
C66 C61 C62 C71 -125.0(7)
C61 C62 C63 C68 48.7(9)
C71 C62 C63 C68 170.7(8)
C61 C62 C63 C64 -46.0(9)
C71 C62 C63 C64 75.9(9)
C68 C63 C64 C65 -27.8(5)
C62 C63 C64 C65 84.2(7)
C63 C64 C65 C66 -82.6(7)
C63 C64 C65 C68 27.2(5)
C60 C61 C66 C67 -0.2(9)
C62 C61 C66 C67 175.1(6)
C60 C61 C66 C65 -176.7(6)
C62 C61 C66 C65 -1.5(9)
C64 C65 C66 C67 -128.4(8)
C68 C65 C66 C67 141.0(7)
C64 C65 C66 C61 47.9(8)
C68 C65 C66 C61 -42.7(9)
C59 N3 C67 C66 4.0(9)
Ir1 N3 C67 C66 -156.8(5)
C61 C66 C67 N3 -1.7(10)
C65 C66 C67 N3 174.6(6)
C64 C63 C68 C70 -84.8(8)
C62 C63 C68 C70 165.3(8)
C64 C63 C68 C69 147.8(8)
C62 C63 C68 C69 38.0(11)
C64 C63 C68 C65 27.7(5)
C62 C63 C68 C65 -82.1(7)
C66 C65 C68 C70 -169.9(8)
C64 C65 C68 C70 85.5(8)
C66 C65 C68 C63 77.3(7)
C64 C65 C68 C63 -27.3(5)
C66 C65 C68 C69 -44.9(10)
C64 C65 C68 C69 -149.5(7)
C61 C62 C71 C72 171.0(8)
C63 C62 C71 C72 49.2(11)
C73 O5 C72 C71 116(3)
C73 O5 C72 O5A 121(5)
C62 C71 C72 O5 -85.4(15)
C62 C71 C72 O5A -87.6(10)
C73A O5A C72 O5 76(2)
C73A O5A C72 C71 -108.3(13)
C72 O5 C73 C74 -166(3)
C72 O5A C73A C74A -153.1(12)
C75 O6 C74 C73 -168.9(15)
O5 C73 C74 O6 85(2)
C75 O6A C74A C73A -175.5(13)
O5A C73A C74A O6A -53.6(19)
C74 O6 C75 O6A 72.1(14)
C74 O6 C75 C26 -177.3(13)
C74A O6A C75 O6 -98.8(16)
C74A O6A C75 C26 -178.2(13)
C27 C26 C75 O6 37.1(14)
C25 C26 C75 O6 -146.9(12)
C27 C26 C75 O6A 79.7(14)
C25 C26 C75 O6A -104.3(12)
